data_2234588
loop_
_publ_author_name
'Zhou, Hui-Liang'
'Zhang, Xiao-Min'

_publ_section_title
;
 <i>N</i>-[4-(Dimethylamino)benzylidene]-4<i>H</i>-1,2,4-triazol-4-amine
;
_journal_coeditor_code FF2062
_journal_issue 5
_journal_name_full 'Acta Crystallographica Section E'
_journal_page_first o1343
_journal_paper_doi 10.1107/S1600536812014511
_journal_volume 68
_journal_year 2012
_chemical_formula_iupac 'C11 H13 N5'
_chemical_formula_moiety 'C11 H13 N5'
_chemical_formula_sum 'C11 H13 N5'
_chemical_formula_weight 215.26
_chemical_name_systematic
;
<i>N</i>-[4-(Dimethylamino)benzylidene]-4<i>H</i>-1,2,4-triazol-4-amine
;
_space_group_IT_number 14
_symmetry_cell_setting monoclinic
_symmetry_space_group_name_Hall '-P 2ybc'
_symmetry_space_group_name_H-M 'P 1 21/c 1'
_atom_sites_solution_hydrogens geom
_atom_sites_solution_primary direct
_atom_sites_solution_secondary difmap
_audit_creation_method SHELXL-97
_cell_angle_alpha 90.00
_cell_angle_beta 90.2570(10)
_cell_angle_gamma 90.00
_cell_formula_units_Z 4
_cell_length_a 10.3665(16)
_cell_length_b 11.1585(19)
_cell_length_c 9.5248(12)
_cell_measurement_reflns_used 1214
_cell_measurement_temperature 298(2)
_cell_measurement_theta_max 22.957
_cell_measurement_theta_min 2.682
_cell_volume 1101.8(3)
_computing_cell_refinement 'SAINT (Bruker, 2002)'
_computing_data_collection 'SMART (Bruker, 2002)'
_computing_data_reduction 'SAINT (Bruker, 2002)'
_computing_molecular_graphics 'SHELXTL (Sheldrick, 2008)'
_computing_publication_material 'SHELXTL (Sheldrick, 2008)'
_computing_structure_refinement 'SHELXL97 (Sheldrick, 2008)'
_computing_structure_solution 'SHELXS97 (Sheldrick, 2008)'
_diffrn_ambient_temperature 298(2)
_diffrn_measured_fraction_theta_full 0.999
_diffrn_measured_fraction_theta_max 0.999
_diffrn_measurement_device_type 'Bruker SMART CCD area-detector'
_diffrn_measurement_method 'phi and omega scans'
_diffrn_radiation_monochromator graphite
_diffrn_radiation_source 'fine-focus sealed tube'
_diffrn_radiation_type MoK\a
_diffrn_radiation_wavelength 0.71073
_diffrn_reflns_av_R_equivalents 0.0621
_diffrn_reflns_av_sigmaI/netI 0.0635
_diffrn_reflns_limit_h_max 12
_diffrn_reflns_limit_h_min -12
_diffrn_reflns_limit_k_max 9
_diffrn_reflns_limit_k_min -13
_diffrn_reflns_limit_l_max 11
_diffrn_reflns_limit_l_min -11
_diffrn_reflns_number 5465
_diffrn_reflns_theta_full 25.01
_diffrn_reflns_theta_max 25.01
_diffrn_reflns_theta_min 1.96
_diffrn_standards_decay_% 0
_diffrn_standards_interval_count 0
_diffrn_standards_interval_time 0
_diffrn_standards_number 0
_exptl_absorpt_coefficient_mu 0.084
_exptl_absorpt_correction_T_max 0.9908
_exptl_absorpt_correction_T_min 0.9574
_exptl_absorpt_correction_type multi-scan
_exptl_absorpt_process_details '(SADABS; Bruker, 2002)'
_exptl_crystal_colour colourless
_exptl_crystal_density_diffrn 1.298
_exptl_crystal_density_method 'not measured'
_exptl_crystal_description Cuboid
_exptl_crystal_F_000 456
_exptl_crystal_size_max 0.52
_exptl_crystal_size_mid 0.15
_exptl_crystal_size_min 0.11
_refine_diff_density_max 0.165
_refine_diff_density_min -0.179
_refine_ls_extinction_coef 0.086(5)
_refine_ls_extinction_expression Fc^*^=kFc[1+0.001xFc^2^\l^3^/sin(2\q)]^-1/4^
_refine_ls_extinction_method 'SHELXL97 (Sheldrick, 2008)'
_refine_ls_goodness_of_fit_ref 1.004
_refine_ls_hydrogen_treatment constr
_refine_ls_matrix_type full
_refine_ls_number_parameters 148
_refine_ls_number_reflns 1940
_refine_ls_number_restraints 0
_refine_ls_restrained_S_all 1.004
_refine_ls_R_factor_all 0.0791
_refine_ls_R_factor_gt 0.0474
_refine_ls_shift/su_max 0.000
_refine_ls_shift/su_mean 0.000
_refine_ls_structure_factor_coef Fsqd
_refine_ls_weighting_details 'calc w=1/[\s^2^(Fo^2^)+(0.0462P)^2^+0.0000P] where P=(Fo^2^+2Fc^2^)/3'
_refine_ls_weighting_scheme calc
_refine_ls_wR_factor_gt 0.1078
_refine_ls_wR_factor_ref 0.1186
_reflns_number_gt 1184
_reflns_number_total 1940
_reflns_threshold_expression I>2sigma(I)
_cod_data_source_file ff2062.cif
_cod_data_source_block I
_cod_original_sg_symbol_H-M 'P 21/c'
_cod_database_code 2234588
_cod_database_fobs_code 2234588

loop_
_symmetry_equiv_pos_as_xyz
'x, y, z'
'-x, y+1/2, -z+1/2'
'-x, -y, -z'
'x, -y-1/2, z-1/2'

loop_
_atom_site_type_symbol
_atom_site_label
_atom_site_fract_x
_atom_site_fract_y
_atom_site_fract_z
_atom_site_U_iso_or_equiv
_atom_site_adp_type
_atom_site_calc_flag
_atom_site_refinement_flags
_atom_site_occupancy
_atom_site_symmetry_multiplicity
N N1 0.20167(17) 0.23656(19) 0.4358(2) 0.0665(6) Uani d . 1 1
N N2 0.24339(17) 0.13578(17) 0.36475(19) 0.0599(5) Uani d . 1 1
N N3 0.34969(14) 0.14765(14) 0.56204(17) 0.0461(4) Uani d . 1 1
N N4 0.43764(14) 0.11434(15) 0.66817(17) 0.0498(5) Uani d . 1 1
N N5 0.87803(15) 0.16192(15) 1.14369(18) 0.0590(5) Uani d . 1 1
C C1 0.33047(19) 0.08539(19) 0.4428(2) 0.0540(6) Uani d . 1 1
H H1 0.3740 0.0154 0.4195 0.065 Uiso calc R 1 1
C C2 0.26690(19) 0.2406(2) 0.5530(2) 0.0588(6) Uani d . 1 1
H H2 0.2576 0.2996 0.6212 0.071 Uiso calc R 1 1
C C3 0.49452(17) 0.20274(18) 0.7270(2) 0.0469(5) Uani d . 1 1
H H3 0.4751 0.2797 0.6959 0.056 Uiso calc R 1 1
C C4 0.58726(17) 0.18934(17) 0.8392(2) 0.0437(5) Uani d . 1 1
C C5 0.61841(19) 0.07978(19) 0.8997(2) 0.0539(6) Uani d . 1 1
H H5 0.5744 0.0114 0.8707 0.065 Uiso calc R 1 1
C C6 0.7122(2) 0.06956(19) 1.0008(2) 0.0581(6) Uani d . 1 1
H H6 0.7301 -0.0051 1.0396 0.070 Uiso calc R 1 1
C C7 0.78200(17) 0.17091(18) 1.0468(2) 0.0458(5) Uani d . 1 1
C C8 0.74731(17) 0.28123(18) 0.9884(2) 0.0491(6) Uani d . 1 1
H H8 0.7890 0.3504 1.0186 0.059 Uiso calc R 1 1
C C9 0.65320(18) 0.28964(18) 0.8876(2) 0.0477(6) Uani d . 1 1
H H9 0.6329 0.3644 0.8505 0.057 Uiso calc R 1 1
C C10 0.9193(3) 0.0473(2) 1.1988(3) 0.0853(9) Uani d . 1 1
H H10A 0.8525 0.0144 1.2566 0.128 Uiso calc R 1 1
H H10B 0.9963 0.0579 1.2539 0.128 Uiso calc R 1 1
H H10C 0.9366 -0.0064 1.1224 0.128 Uiso calc R 1 1
C C11 0.9429(2) 0.2687(2) 1.1945(2) 0.0691(7) Uani d . 1 1
H H11A 0.9861 0.3074 1.1180 0.104 Uiso calc R 1 1
H H11B 1.0049 0.2468 1.2652 0.104 Uiso calc R 1 1
H H11C 0.8806 0.3225 1.2340 0.104 Uiso calc R 1 1

loop_
_atom_site_aniso_label
_atom_site_aniso_U_11
_atom_site_aniso_U_22
_atom_site_aniso_U_33
_atom_site_aniso_U_12
_atom_site_aniso_U_13
_atom_site_aniso_U_23
N1 0.0658(12) 0.0829(14) 0.0507(13) 0.0148(10) -0.0210(10) -0.0039(11)
N2 0.0641(11) 0.0706(13) 0.0448(12) -0.0003(10) -0.0169(9) 0.0003(10)
N3 0.0464(9) 0.0559(11) 0.0359(10) -0.0001(8) -0.0119(8) 0.0019(9)
N4 0.0521(10) 0.0569(11) 0.0403(11) 0.0002(8) -0.0165(8) 0.0024(9)
N5 0.0578(10) 0.0678(13) 0.0512(12) 0.0076(10) -0.0251(9) -0.0019(10)
C1 0.0651(13) 0.0536(13) 0.0432(14) -0.0038(11) -0.0132(11) -0.0005(11)
C2 0.0547(13) 0.0712(16) 0.0503(15) 0.0103(12) -0.0140(11) -0.0079(12)
C3 0.0441(11) 0.0530(13) 0.0436(14) 0.0054(10) -0.0059(10) -0.0006(11)
C4 0.0454(11) 0.0481(12) 0.0374(13) 0.0048(9) -0.0075(9) -0.0018(10)
C5 0.0642(13) 0.0516(13) 0.0456(14) -0.0066(10) -0.0164(11) -0.0038(11)
C6 0.0744(14) 0.0508(13) 0.0488(14) 0.0075(11) -0.0204(12) 0.0025(11)
C7 0.0472(11) 0.0536(13) 0.0364(13) 0.0077(10) -0.0068(9) -0.0039(10)
C8 0.0462(11) 0.0535(13) 0.0475(14) -0.0016(10) -0.0104(10) -0.0063(11)
C9 0.0489(11) 0.0493(13) 0.0448(14) 0.0051(9) -0.0099(10) -0.0002(10)
C10 0.0898(17) 0.089(2) 0.0766(19) 0.0287(15) -0.0392(15) 0.0001(16)
C11 0.0548(13) 0.0922(18) 0.0602(17) -0.0066(12) -0.0212(12) -0.0041(14)

loop_
_atom_type_symbol
_atom_type_description
_atom_type_scat_dispersion_real
_atom_type_scat_dispersion_imag
_atom_type_scat_source
C C 0.0033 0.0016 'International Tables Vol C Tables 4.2.6.8 and 6.1.1.4'
H H 0.0000 0.0000 'International Tables Vol C Tables 4.2.6.8 and 6.1.1.4'
N N 0.0061 0.0033 'International Tables Vol C Tables 4.2.6.8 and 6.1.1.4'

loop_
_geom_angle_atom_site_label_1
_geom_angle_atom_site_label_2
_geom_angle_atom_site_label_3
_geom_angle
C2 N1 N2 106.54(17)
C1 N2 N1 106.92(17)
C1 N3 C2 104.55(17)
C1 N3 N4 124.23(17)
C2 N3 N4 131.21(17)
C3 N4 N3 114.03(17)
C7 N5 C10 121.78(18)
C7 N5 C11 120.24(17)
C10 N5 C11 117.98(18)
N2 C1 N3 111.1(2)
N2 C1 H1 124.4
N3 C1 H1 124.4
N1 C2 N3 110.9(2)
N1 C2 H2 124.6
N3 C2 H2 124.6
N4 C3 C4 123.37(19)
N4 C3 H3 118.3
C4 C3 H3 118.3
C5 C4 C9 117.30(18)
C5 C4 C3 123.47(18)
C9 C4 C3 119.19(18)
C6 C5 C4 121.84(19)
C6 C5 H5 119.1
C4 C5 H5 119.1
C5 C6 C7 120.83(19)
C5 C6 H6 119.6
C7 C6 H6 119.6
N5 C7 C8 121.48(18)
N5 C7 C6 121.64(18)
C8 C7 C6 116.88(18)
C9 C8 C7 121.39(19)
C9 C8 H8 119.3
C7 C8 H8 119.3
C8 C9 C4 121.70(19)
C8 C9 H9 119.1
C4 C9 H9 119.1
N5 C10 H10A 109.5
N5 C10 H10B 109.5
H10A C10 H10B 109.5
N5 C10 H10C 109.5
H10A C10 H10C 109.5
H10B C10 H10C 109.5
N5 C11 H11A 109.5
N5 C11 H11B 109.5
H11A C11 H11B 109.5
N5 C11 H11C 109.5
H11A C11 H11C 109.5
H11B C11 H11C 109.5

loop_
_geom_bond_atom_site_label_1
_geom_bond_atom_site_label_2
_geom_bond_distance
N1 C2 1.303(3)
N1 N2 1.383(2)
N2 C1 1.295(2)
N3 C1 1.346(2)
N3 C2 1.349(2)
N3 N4 1.408(2)
N4 C3 1.277(2)
N5 C7 1.358(2)
N5 C10 1.446(3)
N5 C11 1.450(3)
C1 H1 0.9300
C2 H2 0.9300
C3 C4 1.442(3)
C3 H3 0.9300
C4 C5 1.389(3)
C4 C9 1.389(3)
C5 C6 1.370(3)
C5 H5 0.9300
C6 C7 1.411(3)
C6 H6 0.9300
C7 C8 1.397(3)
C8 C9 1.369(3)
C8 H8 0.9300
C9 H9 0.9300
C10 H10A 0.9600
C10 H10B 0.9600
C10 H10C 0.9600
C11 H11A 0.9600
C11 H11B 0.9600
C11 H11C 0.9600

loop_
_geom_hbond_atom_site_label_D
_geom_hbond_atom_site_label_H
_geom_hbond_atom_site_label_A
_geom_hbond_site_symmetry_A
_geom_hbond_distance_DH
_geom_hbond_distance_HA
_geom_hbond_distance_DA
_geom_hbond_angle_DHA
_geom_hbond_publ_flag
C1 H1 N4 3_656 0.93 2.57 3.448(3) 157 yes
C2 H2 N2 4_566 0.93 2.43 3.284(3) 152 yes
C11 H11B N1 1_656 0.96 2.60 3.543(3) 166 yes

loop_
_geom_torsion_atom_site_label_1
_geom_torsion_atom_site_label_2
_geom_torsion_atom_site_label_3
_geom_torsion_atom_site_label_4
_geom_torsion
C2 N1 N2 C1 0.1(2)
C1 N3 N4 C3 143.42(19)
C2 N3 N4 C3 -38.0(3)
N1 N2 C1 N3 -0.3(2)
C2 N3 C1 N2 0.5(2)
N4 N3 C1 N2 179.38(16)
N2 N1 C2 N3 0.2(2)
C1 N3 C2 N1 -0.4(2)
N4 N3 C2 N1 -179.24(17)
N3 N4 C3 C4 179.31(16)
N4 C3 C4 C5 -3.8(3)
N4 C3 C4 C9 173.89(18)
C9 C4 C5 C6 -1.4(3)
C3 C4 C5 C6 176.31(19)
C4 C5 C6 C7 -0.5(3)
C10 N5 C7 C8 -176.5(2)
C11 N5 C7 C8 3.2(3)
C10 N5 C7 C6 3.8(3)
C11 N5 C7 C6 -176.49(19)
C5 C6 C7 N5 -177.92(19)
C5 C6 C7 C8 2.4(3)
N5 C7 C8 C9 177.99(18)
C6 C7 C8 C9 -2.3(3)
C7 C8 C9 C4 0.4(3)
C5 C4 C9 C8 1.5(3)
C3 C4 C9 C8 -176.33(18)

loop_
_cod_related_entry_id
_cod_related_entry_database
_cod_related_entry_code
1 ChemSpider 4495748
